data_8106497
loop_
_publ_author_name
'Brito, Iv\'an'
'Simirgiotis, Mario L.'
'Pasten, Leyla'
'Mu\~noz, Rub\'en'
'B\'orquez, Jorge'
'C\'ardenas, Alejandro'

_publ_section_title
;
 Crystal structure of
 5,7,4&#x2032;-trihydroxy-3,8,3&#x2032;-trymethoxyflavone, C18H16O8
;
_journal_issue 2
_journal_name_full 'Zeitschrift f\"ur Kristallographie - New Crystal Structures'
_journal_page_first 245
_journal_page_last 247
_journal_paper_doi 10.1515/ncrs-2016-0224
_journal_volume 232
_journal_year 2017
_chemical_formula_moiety 'C18 H16 O8'
_chemical_formula_sum 'C18 H16 O8'
_chemical_formula_weight 360.31
_space_group_crystal_system monoclinic
_space_group_IT_number 14
_space_group_name_Hall '-P 2yn'
_space_group_name_H-M_alt 'P 1 21/n 1'
_atom_sites_solution_hydrogens geom
_cell_angle_alpha 90
_cell_angle_beta 92.387(2)
_cell_angle_gamma 90
_cell_formula_units_Z 4
_cell_length_a 7.9253(3)
_cell_length_b 16.8928(6)
_cell_length_c 11.8439(5)
_cell_measurement_reflns_used 13053
_cell_measurement_temperature 295(2)
_cell_measurement_theta_max 59.000
_cell_measurement_theta_min 4.560
_cell_volume 1584.29(11)
_computing_cell_refinement 'APEX2 (Bruker, 2007)'
_computing_data_collection 'APEX2 (Bruker, 2007)'
_computing_data_reduction 'APEX2 (Bruker, 2007)'
_computing_molecular_graphics 'Olex2 (Dolomanov et al., 2009)'
_computing_publication_material 'PLATON (Spek, 2009)'
_computing_structure_refinement 'SHELXL97 (Sheldrick, 2008)'
_computing_structure_solution 'ShelXS97 (Sheldrick, 2008)'
_diffrn_ambient_temperature 295(2)
_diffrn_measured_fraction_theta_full 0.995
_diffrn_measured_fraction_theta_max 0.995
_diffrn_measurement_device_type 'Bruker AXS D8-Venture,Triumph-I\m-Cu'
_diffrn_measurement_method '\f and \w'
_diffrn_radiation_type CuK\a
_diffrn_radiation_wavelength 1.54178
_diffrn_reflns_av_R_equivalents 0.0886
_diffrn_reflns_av_unetI/netI 0.0375
_diffrn_reflns_Laue_measured_fraction_full 0.995
_diffrn_reflns_Laue_measured_fraction_max 0.995
_diffrn_reflns_limit_h_max 8
_diffrn_reflns_limit_h_min -8
_diffrn_reflns_limit_k_max 18
_diffrn_reflns_limit_k_min -18
_diffrn_reflns_limit_l_max 13
_diffrn_reflns_limit_l_min -13
_diffrn_reflns_number 32631
_diffrn_reflns_point_group_measured_fraction_full 0.995
_diffrn_reflns_point_group_measured_fraction_max 0.995
_diffrn_reflns_theta_full 59.080
_diffrn_reflns_theta_max 59.080
_diffrn_reflns_theta_min 4.562
_exptl_absorpt_coefficient_mu 1.025
_exptl_absorpt_correction_type none
_exptl_crystal_colour yellow
_exptl_crystal_density_diffrn 1.511
_exptl_crystal_description Block
_exptl_crystal_F_000 752
_exptl_crystal_size_max 0.30
_exptl_crystal_size_mid 0.22
_exptl_crystal_size_min 0.14
_refine_diff_density_max 0.156
_refine_diff_density_min -0.145
_refine_diff_density_rms 0.043
_refine_ls_extinction_coef 0.00063(14)
_refine_ls_extinction_expression Fc^*^=kFc[1+0.001xFc^2^\l^3^/sin(2\q)]^-1/4^
_refine_ls_extinction_method SHELXL
_refine_ls_goodness_of_fit_ref 1.034
_refine_ls_hydrogen_treatment constr
_refine_ls_matrix_type full
_refine_ls_number_parameters 242
_refine_ls_number_reflns 2274
_refine_ls_number_restraints 0
_refine_ls_restrained_S_all 1.034
_refine_ls_R_factor_all 0.0820
_refine_ls_R_factor_gt 0.0427
_refine_ls_shift/su_max 0.000
_refine_ls_shift/su_mean 0.000
_refine_ls_structure_factor_coef Fsqd
_refine_ls_weighting_details 'w=1/[\s^2^(Fo^2^)+(0.0476P)^2^+0.3840P] where P=(Fo^2^+2Fc^2^)/3'
_refine_ls_weighting_scheme calc
_refine_ls_wR_factor_gt 0.0875
_refine_ls_wR_factor_ref 0.1017
_reflns_Friedel_coverage 0.000
_reflns_Friedel_fraction_full .
_reflns_Friedel_fraction_max .
_reflns_number_gt 1510
_reflns_number_total 2274
_reflns_threshold_expression 'I > 2\s(I)'
_cod_data_source_file suppl_ncrs-2016-0224_suppl.cif
_cod_data_source_block 1
_cod_original_sg_symbol_H-M 'P 21/n'
_cod_database_code 8106497
_shelx_space_group_comment
;
The symmetry employed for this shelxl refinement is uniquely defined
by the following loop, which should always be used as a source of
symmetry information in preference to the above space-group names.
They are only intended as comments.
;
_shelxl_version_number 2013-4
_publcif_info_exptl_table_max_cols 4
_publcif_info_exptl_table_use_headnotes n

loop_
_space_group_symop_operation_xyz
'x, y, z'
'-x+1/2, y+1/2, -z+1/2'
'-x, -y, -z'
'x-1/2, -y-1/2, z-1/2'

loop_
_atom_site_label
_atom_site_type_symbol
_atom_site_fract_x
_atom_site_fract_y
_atom_site_fract_z
_atom_site_U_iso_or_equiv
_atom_site_adp_type
_atom_site_occupancy
_atom_site_site_symmetry_order
_atom_site_calc_flag
_atom_site_refinement_flags_posn
_atom_site_refinement_flags_adp
_atom_site_refinement_flags_occupancy
_atom_site_disorder_assembly
_atom_site_disorder_group
O1 O 0.5544(2) 0.66230(9) 0.31502(14) 0.0388(5) Uani 1 1 d . . . . .
O2 O 0.4170(2) 0.52051(9) 0.25114(15) 0.0443(5) Uani 1 1 d . . . . .
O3 O 0.0958(2) 0.52054(10) 0.14519(18) 0.0597(6) Uani 1 1 d . . . . .
H3 H 0.1471 0.4831 0.1744 0.090 Uiso 1 1 calc R U . . .
O4 O 0.0675(2) 0.79701(10) 0.15748(18) 0.0539(6) Uani 1 1 d . . . . .
H4 H 0.1209 0.8353 0.1820 0.081 Uiso 1 1 calc R U . . .
O5 O 0.3169(2) 0.87250(10) 0.26028(16) 0.0478(5) Uani 1 1 d . . . . .
O6 O 0.6286(2) 0.87039(9) 0.37013(15) 0.0422(5) Uani 1 1 d . . . . .
O7 O 1.1846(2) 0.80685(10) 0.52927(17) 0.0554(6) Uani 1 1 d . . . . .
O8 O 1.2827(2) 0.65493(10) 0.52644(17) 0.0531(6) Uani 1 1 d . . . . .
H8 H 1.3311 0.6941 0.5529 0.080 Uiso 1 1 calc R U . . .
C1' C 0.8013(3) 0.71289(14) 0.4003(2) 0.0342(6) Uani 1 1 d . . . . .
C2' C 0.9090(3) 0.77182(15) 0.4446(2) 0.0393(7) Uani 1 1 d . . . . .
H2' H 0.8721 0.8241 0.4457 0.047 Uiso 1 1 calc R U . . .
C3' C 1.0688(3) 0.75358(15) 0.4867(2) 0.0385(7) Uani 1 1 d . . . . .
C4' C 1.1240(3) 0.67539(15) 0.4881(2) 0.0378(7) Uani 1 1 d . . . . .
C5' C 1.0176(3) 0.61722(15) 0.4478(2) 0.0476(8) Uani 1 1 d . . . . .
H5' H 1.0530 0.5647 0.4504 0.057 Uiso 1 1 calc R U . . .
C6' C 0.8589(3) 0.63525(15) 0.4034(2) 0.0438(7) Uani 1 1 d . . . . .
H6' H 0.7893 0.5949 0.3752 0.053 Uiso 1 1 calc R U . . .
C2 C 0.6344(3) 0.73097(14) 0.3490(2) 0.0343(6) Uani 1 1 d . . . . .
C3 C 0.5555(3) 0.80169(14) 0.3315(2) 0.0343(6) Uani 1 1 d . . . . .
C4 C 0.3905(3) 0.80718(14) 0.2762(2) 0.0367(7) Uani 1 1 d . . . . .
C5 C 0.1549(3) 0.72954(15) 0.1825(2) 0.0376(7) Uani 1 1 d . . . . .
C6 C 0.0870(3) 0.65860(15) 0.1502(2) 0.0437(7) Uani 1 1 d . . . . .
H6 H -0.0169 0.6569 0.1108 0.052 Uiso 1 1 calc R U . . .
C7 C 0.1727(3) 0.58862(15) 0.1761(2) 0.0400(7) Uani 1 1 d . . . . .
C8 C 0.3295(3) 0.59027(13) 0.2321(2) 0.0350(6) Uani 1 1 d . . . . .
C9 C 0.3981(3) 0.66317(14) 0.2619(2) 0.0325(6) Uani 1 1 d . . . . .
C10 C 0.3141(3) 0.73404(13) 0.2397(2) 0.0332(6) Uani 1 1 d . . . . .
C16 C 0.4285(4) 0.49738(16) 0.3677(2) 0.0574(9) Uani 1 1 d . . . . .
H16B H 0.5130 0.4570 0.3782 0.086 Uiso 1 1 calc R U . . .
H16A H 0.3213 0.4772 0.3895 0.086 Uiso 1 1 calc R U . . .
H16C H 0.4588 0.5424 0.4136 0.086 Uiso 1 1 calc R U . . .
C17 C 0.7073(4) 0.91556(16) 0.2842(3) 0.0623(9) Uani 1 1 d . . . . .
H17C H 0.6266 0.9259 0.2233 0.093 Uiso 1 1 calc R U . . .
H17A H 0.8006 0.8862 0.2563 0.093 Uiso 1 1 calc R U . . .
H17B H 0.7474 0.9648 0.3156 0.093 Uiso 1 1 calc R U . . .
C18 C 1.1472(4) 0.88914(15) 0.5160(3) 0.0551(8) Uani 1 1 d . . . . .
H18C H 1.1156 0.8998 0.4384 0.083 Uiso 1 1 calc R U . . .
H18A H 1.2452 0.9198 0.5379 0.083 Uiso 1 1 calc R U . . .
H18B H 1.0558 0.9031 0.5628 0.083 Uiso 1 1 calc R U . . .

loop_
_atom_site_aniso_label
_atom_site_aniso_U_11
_atom_site_aniso_U_22
_atom_site_aniso_U_33
_atom_site_aniso_U_23
_atom_site_aniso_U_13
_atom_site_aniso_U_12
O1 0.0248(10) 0.0329(10) 0.0578(12) -0.0017(9) -0.0102(8) 0.0027(8)
O2 0.0412(11) 0.0334(10) 0.0574(13) -0.0012(9) -0.0097(9) 0.0061(9)
O3 0.0495(13) 0.0349(11) 0.0917(16) 0.0017(11) -0.0314(11) -0.0068(10)
O4 0.0394(12) 0.0368(11) 0.0834(15) 0.0050(11) -0.0213(10) 0.0062(9)
O5 0.0408(11) 0.0317(10) 0.0697(14) -0.0007(9) -0.0129(9) 0.0066(9)
O6 0.0385(11) 0.0306(10) 0.0567(12) -0.0065(9) -0.0064(9) -0.0006(9)
O7 0.0387(12) 0.0397(11) 0.0857(15) -0.0100(10) -0.0233(10) -0.0020(9)
O8 0.0329(11) 0.0484(12) 0.0761(15) -0.0041(11) -0.0218(10) 0.0041(9)
C1' 0.0247(14) 0.0353(15) 0.0422(16) -0.0024(13) -0.0029(12) 0.0006(12)
C2' 0.0339(16) 0.0335(15) 0.0501(18) -0.0062(13) -0.0038(13) 0.0037(13)
C3' 0.0294(15) 0.0393(16) 0.0463(17) -0.0033(13) -0.0065(13) -0.0027(12)
C4' 0.0279(15) 0.0403(16) 0.0445(17) 0.0028(13) -0.0077(12) 0.0047(12)
C5' 0.0329(16) 0.0351(16) 0.073(2) 0.0015(15) -0.0126(15) 0.0016(13)
C6' 0.0318(16) 0.0362(16) 0.0623(19) -0.0037(14) -0.0116(14) -0.0017(13)
C2 0.0271(15) 0.0310(15) 0.0446(17) -0.0050(12) -0.0019(12) -0.0031(12)
C3 0.0293(15) 0.0295(14) 0.0437(17) -0.0056(12) -0.0043(12) 0.0007(12)
C4 0.0325(15) 0.0307(15) 0.0467(18) 0.0010(13) -0.0007(13) 0.0060(13)
C5 0.0301(15) 0.0346(15) 0.0476(18) 0.0042(13) -0.0055(13) 0.0048(13)
C6 0.0313(15) 0.0429(17) 0.0555(19) 0.0042(14) -0.0150(13) -0.0021(13)
C7 0.0331(16) 0.0350(16) 0.0511(18) 0.0002(13) -0.0087(13) -0.0036(13)
C8 0.0294(15) 0.0293(14) 0.0456(17) -0.0001(12) -0.0052(12) 0.0055(12)
C9 0.0236(14) 0.0349(15) 0.0386(16) -0.0031(12) -0.0046(12) 0.0019(12)
C10 0.0261(14) 0.0317(14) 0.0415(16) -0.0006(12) -0.0019(12) 0.0028(12)
C16 0.070(2) 0.0354(17) 0.065(2) 0.0023(15) -0.0162(17) 0.0057(15)
C17 0.055(2) 0.0456(18) 0.087(3) 0.0030(18) 0.0069(18) -0.0114(16)
C18 0.0439(18) 0.0435(18) 0.077(2) -0.0125(16) -0.0080(16) -0.0057(14)

loop_
_atom_type_symbol
_atom_type_description
_atom_type_scat_dispersion_real
_atom_type_scat_dispersion_imag
_atom_type_scat_source
C C 0.0181 0.0091 'International Tables Vol C Tables 4.2.6.8 and 6.1.1.4'
H H 0.0000 0.0000 'International Tables Vol C Tables 4.2.6.8 and 6.1.1.4'
O O 0.0492 0.0322 'International Tables Vol C Tables 4.2.6.8 and 6.1.1.4'

loop_
_geom_angle_atom_site_label_1
_geom_angle_atom_site_label_2
_geom_angle_atom_site_label_3
_geom_angle
_geom_angle_site_symmetry_1
_geom_angle_site_symmetry_3
C9 O1 C2 121.61(18) . .
C8 O2 C16 113.62(19) . .
C7 O3 H3 109.5 . .
C5 O4 H4 109.5 . .
C3 O6 C17 113.9(2) . .
C3' O7 C18 117.8(2) . .
C4' O8 H8 109.5 . .
C6' C1' C2' 117.9(2) . .
C6' C1' C2 119.9(2) . .
C2' C1' C2 122.2(2) . .
C3' C2' C1' 120.9(2) . .
C3' C2' H2' 119.5 . .
C1' C2' H2' 119.5 . .
O7 C3' C2' 125.4(2) . .
O7 C3' C4' 114.5(2) . .
C2' C3' C4' 120.1(2) . .
O8 C4' C5' 118.7(2) . .
O8 C4' C3' 122.0(2) . .
C5' C4' C3' 119.3(2) . .
C4' C5' C6' 120.9(2) . .
C4' C5' H5' 119.5 . .
C6' C5' H5' 119.5 . .
C5' C6' C1' 120.9(2) . .
C5' C6' H6' 119.6 . .
C1' C6' H6' 119.6 . .
C3 C2 O1 119.6(2) . .
C3 C2 C1' 130.3(2) . .
O1 C2 C1' 110.1(2) . .
C2 C3 O6 120.6(2) . .
C2 C3 C4 121.9(2) . .
O6 C3 C4 117.5(2) . .
O5 C4 C10 121.5(2) . .
O5 C4 C3 122.0(2) . .
C10 C4 C3 116.4(2) . .
O4 C5 C6 119.0(2) . .
O4 C5 C10 119.8(2) . .
C6 C5 C10 121.2(2) . .
C5 C6 C7 120.2(2) . .
C5 C6 H6 119.9 . .
C7 C6 H6 119.9 . .
O3 C7 C8 122.3(2) . .
O3 C7 C6 117.1(2) . .
C8 C7 C6 120.6(2) . .
O2 C8 C7 119.7(2) . .
O2 C8 C9 121.9(2) . .
C7 C8 C9 118.3(2) . .
O1 C9 C8 116.5(2) . .
O1 C9 C10 121.0(2) . .
C8 C9 C10 122.5(2) . .
C9 C10 C5 117.2(2) . .
C9 C10 C4 119.5(2) . .
C5 C10 C4 123.3(2) . .
O2 C16 H16B 109.5 . .
O2 C16 H16A 109.5 . .
H16B C16 H16A 109.5 . .
O2 C16 H16C 109.5 . .
H16B C16 H16C 109.5 . .
H16A C16 H16C 109.5 . .
O6 C17 H17C 109.5 . .
O6 C17 H17A 109.5 . .
H17C C17 H17A 109.5 . .
O6 C17 H17B 109.5 . .
H17C C17 H17B 109.5 . .
H17A C17 H17B 109.5 . .
O7 C18 H18C 109.5 . .
O7 C18 H18A 109.5 . .
H18C C18 H18A 109.5 . .
O7 C18 H18B 109.5 . .
H18C C18 H18B 109.5 . .
H18A C18 H18B 109.5 . .

loop_
_geom_bond_atom_site_label_1
_geom_bond_atom_site_label_2
_geom_bond_distance
_geom_bond_site_symmetry_2
O1 C9 1.366(3) .
O1 C2 1.374(3) .
O2 C8 1.381(3) .
O2 C16 1.435(3) .
O3 C7 1.345(3) .
O3 H3 0.8200 .
O4 C5 1.360(3) .
O4 H4 0.8200 .
O5 C4 1.259(3) .
O6 C3 1.367(3) .
O6 C17 1.436(3) .
O7 C3' 1.367(3) .
O7 C18 1.429(3) .
O8 C4' 1.364(3) .
O8 H8 0.8200 .
C1' C6' 1.389(3) .
C1' C2' 1.399(3) .
C1' C2 1.465(3) .
C2' C3' 1.376(3) .
C2' H2' 0.9300 .
C3' C4' 1.391(3) .
C4' C5' 1.368(3) .
C5' C6' 1.377(3) .
C5' H5' 0.9300 .
C6' H6' 0.9300 .
C2 C3 1.360(3) .
C3 C4 1.441(3) .
C4 C10 1.435(3) .
C5 C6 1.362(3) .
C5 C10 1.409(3) .
C6 C7 1.391(3) .
C6 H6 0.9300 .
C7 C8 1.385(3) .
C8 C9 1.386(3) .
C9 C10 1.389(3) .
C16 H16B 0.9600 .
C16 H16A 0.9600 .
C16 H16C 0.9600 .
C17 H17C 0.9600 .
C17 H17A 0.9600 .
C17 H17B 0.9600 .
C18 H18C 0.9600 .
C18 H18A 0.9600 .
C18 H18B 0.9600 .

loop_
_geom_torsion_atom_site_label_1
_geom_torsion_atom_site_label_2
_geom_torsion_atom_site_label_3
_geom_torsion_atom_site_label_4
_geom_torsion
_geom_torsion_site_symmetry_1
_geom_torsion_site_symmetry_2
_geom_torsion_site_symmetry_3
_geom_torsion_site_symmetry_4
C6' C1' C2' C3' 2.0(4) . . . .
C2 C1' C2' C3' -176.4(2) . . . .
C18 O7 C3' C2' -8.8(4) . . . .
C18 O7 C3' C4' 171.2(2) . . . .
C1' C2' C3' O7 178.4(2) . . . .
C1' C2' C3' C4' -1.6(4) . . . .
O7 C3' C4' O8 -1.6(4) . . . .
C2' C3' C4' O8 178.4(2) . . . .
O7 C3' C4' C5' 179.7(2) . . . .
C2' C3' C4' C5' -0.3(4) . . . .
O8 C4' C5' C6' -177.0(3) . . . .
C3' C4' C5' C6' 1.6(4) . . . .
C4' C5' C6' C1' -1.2(4) . . . .
C2' C1' C6' C5' -0.6(4) . . . .
C2 C1' C6' C5' 177.8(3) . . . .
C9 O1 C2 C3 1.3(3) . . . .
C9 O1 C2 C1' -178.3(2) . . . .
C6' C1' C2 C3 -176.5(3) . . . .
C2' C1' C2 C3 1.9(4) . . . .
C6' C1' C2 O1 3.0(3) . . . .
C2' C1' C2 O1 -178.6(2) . . . .
O1 C2 C3 O6 176.3(2) . . . .
C1' C2 C3 O6 -4.1(4) . . . .
O1 C2 C3 C4 -1.1(4) . . . .
C1' C2 C3 C4 178.4(2) . . . .
C17 O6 C3 C2 101.6(3) . . . .
C17 O6 C3 C4 -80.8(3) . . . .
C2 C3 C4 O5 179.8(2) . . . .
O6 C3 C4 O5 2.2(4) . . . .
C2 C3 C4 C10 -0.5(4) . . . .
O6 C3 C4 C10 -178.1(2) . . . .
O4 C5 C6 C7 -179.1(2) . . . .
C10 C5 C6 C7 1.7(4) . . . .
C5 C6 C7 O3 177.8(2) . . . .
C5 C6 C7 C8 -1.7(4) . . . .
C16 O2 C8 C7 -110.4(3) . . . .
C16 O2 C8 C9 73.4(3) . . . .
O3 C7 C8 O2 4.3(4) . . . .
C6 C7 C8 O2 -176.2(2) . . . .
O3 C7 C8 C9 -179.3(2) . . . .
C6 C7 C8 C9 0.3(4) . . . .
C2 O1 C9 C8 -179.6(2) . . . .
C2 O1 C9 C10 0.3(3) . . . .
O2 C8 C9 O1 -2.4(4) . . . .
C7 C8 C9 O1 -178.8(2) . . . .
O2 C8 C9 C10 177.6(2) . . . .
C7 C8 C9 C10 1.3(4) . . . .
O1 C9 C10 C5 178.7(2) . . . .
C8 C9 C10 C5 -1.4(4) . . . .
O1 C9 C10 C4 -1.9(4) . . . .
C8 C9 C10 C4 178.0(2) . . . .
O4 C5 C10 C9 -179.4(2) . . . .
C6 C5 C10 C9 -0.1(4) . . . .
O4 C5 C10 C4 1.3(4) . . . .
C6 C5 C10 C4 -179.5(2) . . . .
O5 C4 C10 C9 -178.3(2) . . . .
C3 C4 C10 C9 2.0(3) . . . .
O5 C4 C10 C5 1.0(4) . . . .
C3 C4 C10 C5 -178.7(2) . . . .

loop_
_publcif_info_datablock.id
_publcif_info_datablock.publ_exptl
_publcif_info_datablock.publ_geom
_publcif_info_datablock.structure
{ebca9f58-376b-4480-b4db-1bc8a2416aa2} y y y

loop_
_publcif_info_exptl_table_extra_item
sin_theta_over_lambda_max

loop_
_publcif_info_tables.block_id
_publcif_info_tables.reference_item
{ebca9f58-376b-4480-b4db-1bc8a2416aa2} '_publcif_info_datablock.publ_exptl'
